data_1011185
loop_
_publ_author_name
'Pauling, L'

_publ_section_title 'The structure of sodalite and helvite'
_journal_coden_ASTM ZEKGAX
_journal_name_full
;
Zeitschrift fuer Kristallographie, Kristallgeometrie, Kristallphysik,
Kristallchemie (-144,1977)
;
_journal_page_first 213
_journal_page_last 225
_journal_volume 74
_journal_year 1930
_chemical_compound_source 'from Bancroft, Ontario'
_chemical_formula_structural 'Na8 (Al6 Si6 O24) Cl2'
_chemical_formula_sum 'Al6 Cl2 Na8 O24 Si6'
_chemical_name_mineral Sodalite
_chemical_name_systematic
;
Octasodium tecto-hexaalumohexasilicate dichloride
;
_space_group_IT_number 218
_symmetry_cell_setting cubic
_symmetry_Int_Tables_number 218
_symmetry_space_group_name_Hall 'P -4n 2 3'
_symmetry_space_group_name_H-M 'P -4 3 n'
_cell_angle_alpha 90
_cell_angle_beta 90
_cell_angle_gamma 90
_cell_formula_units_Z 1
_cell_length_a 8.87
_cell_length_b 8.87
_cell_length_c 8.87
_cell_volume 697.9
_exptl_crystal_density_meas 2.3
_cod_database_code 1011185

loop_
_symmetry_equiv_pos_as_xyz
x,y,z
y,z,x
z,x,y
-x,y,-z
-y,z,-x
-z,x,-y
x,-y,-z
y,-z,-x
z,-x,-y
-x,-y,z
-y,-z,x
-z,-x,y
1/2+x,1/2+z,1/2+y
1/2+y,1/2+x,1/2+z
1/2+z,1/2+y,1/2+x
1/2-x,1/2-z,1/2+y
1/2-y,1/2-x,1/2+z
1/2-z,1/2-y,1/2+x
1/2+x,1/2-z,1/2-y
1/2+y,1/2-x,1/2-z
1/2+z,1/2-y,1/2-x
1/2-x,1/2+z,1/2-y
1/2-y,1/2+x,1/2-z
1/2-z,1/2+y,1/2-x

loop_
_atom_site_label
_atom_site_type_symbol
_atom_site_symmetry_multiplicity
_atom_site_Wyckoff_symbol
_atom_site_fract_x
_atom_site_fract_y
_atom_site_fract_z
_atom_site_occupancy
_atom_site_attached_hydrogens
_atom_site_calc_flag
Cl1 Cl1- 2 a 0. 0. 0. 1. 0 d
Na1 Na1+ 8 e 0.175 0.175 0.175 1. 0 d
Si1 Si4+ 6 d 0.25 0. 0.5 1. 0 d
Al1 Al3+ 6 c 0.25 0.5 0. 1. 0 d
O1 O2- 24 i 0.135 0.44 0.15 1. 0 d

loop_
_atom_type_symbol
_atom_type_oxidation_number
Cl1- -1.000
Na1+ 1.000
Si4+ 4.000
Al3+ 3.000
O2- -2.000
